data_1570166
loop_
_publ_author_name
'Ward, Robert J.'
'Rungthanaphatsophon, Pokpong'
'Huang, Patrick'
'Kelley, Steven P.'
'Walensky, Justin R.'

_publ_section_title
;
 Cooperative dihydrogen activation with unsupported uranium-metal bonds
 and characterization of a terminal U(iv) hydride.
;
_journal_issue 43
_journal_name_full 'Chemical science'
_journal_page_first 12255
_journal_page_last 12263
_journal_paper_doi 10.1039/d3sc04857h
_journal_volume 14
_journal_year 2023
_chemical_formula_moiety 'C39 H59 Al O U'
_chemical_formula_sum 'C39 H59 Al O U'
_chemical_formula_weight 808.87
_chemical_properties_physical Air-sensitive,Heat-sensitive,Radioactive
_space_group_crystal_system triclinic
_space_group_IT_number 2
_space_group_name_Hall '-P 1'
_space_group_name_H-M_alt 'P -1'
_atom_sites_solution_hydrogens mixed
_atom_sites_solution_primary dual
_atom_sites_solution_secondary difmap
_audit_creation_method SHELXL-2017/1
_audit_update_record
;
2023-05-19 deposited with the CCDC.	2023-10-23 downloaded from the CCDC.
;
_cell_angle_alpha 96.772(2)
_cell_angle_beta 97.569(2)
_cell_angle_gamma 99.253(2)
_cell_formula_units_Z 2
_cell_length_a 9.6070(4)
_cell_length_b 11.8205(5)
_cell_length_c 16.2324(6)
_cell_measurement_reflns_used 9932
_cell_measurement_temperature 173(2)
_cell_measurement_theta_max 31.98
_cell_measurement_theta_min 2.81
_cell_volume 1785.19(13)
_computing_cell_refinement 'Bruker Apex4 V.2022.1-1/SAINT V8.40B'
_computing_data_collection 'Bruker Apex4 V.2022.1-1'
_computing_data_reduction 'Bruker Apex4 V.2022.1-1/SAINT V8.40B'
_computing_molecular_graphics 'Olex2 (Dolomanov et al., 2009)'
_computing_publication_material 'Olex2 (Dolomanov et al., 2009)'
_computing_structure_refinement 'SHELXL-2017/1 (Sheldrick, 2017)'
_computing_structure_solution 'ShelXT (Sheldrick, 2015)'
_diffrn_ambient_temperature 173(2)
_diffrn_measured_fraction_theta_full 0.998
_diffrn_measured_fraction_theta_max 0.999
_diffrn_measurement_device_type 'Bruker Photon II CMOS area detector'
_diffrn_measurement_method 'shutterless omega and phi scans'
_diffrn_radiation_type MoK\a
_diffrn_radiation_wavelength 0.71073
_diffrn_reflns_av_R_equivalents 0.0447
_diffrn_reflns_av_unetI/netI 0.0334
_diffrn_reflns_Laue_measured_fraction_full 0.998
_diffrn_reflns_Laue_measured_fraction_max 0.999
_diffrn_reflns_limit_h_max 14
_diffrn_reflns_limit_h_min -14
_diffrn_reflns_limit_k_max 17
_diffrn_reflns_limit_k_min -17
_diffrn_reflns_limit_l_max 24
_diffrn_reflns_limit_l_min -24
_diffrn_reflns_number 94477
_diffrn_reflns_point_group_measured_fraction_full 0.998
_diffrn_reflns_point_group_measured_fraction_max 0.999
_diffrn_reflns_theta_full 25.242
_diffrn_reflns_theta_max 32.754
_diffrn_reflns_theta_min 2.174
_diffrn_source 'Incoatec IMuS microfocus Mo tube'
_exptl_absorpt_coefficient_mu 4.599
_exptl_absorpt_correction_T_max 0.7465
_exptl_absorpt_correction_T_min 0.6298
_exptl_absorpt_correction_type multi-scan
_exptl_absorpt_process_details 'Bruker AXScale'
_exptl_crystal_colour 'clear brown'
_exptl_crystal_density_diffrn 1.505
_exptl_crystal_description plate
_exptl_crystal_F_000 812
_exptl_crystal_recrystallization_method 'Re-crystallisation from solvent: Pentane'
_exptl_crystal_size_max 0.150
_exptl_crystal_size_mid 0.050
_exptl_crystal_size_min 0.020
_refine_diff_density_max 2.180
_refine_diff_density_min -1.272
_refine_diff_density_rms 0.123
_refine_ls_extinction_method none
_refine_ls_goodness_of_fit_ref 1.053
_refine_ls_hydrogen_treatment mixed
_refine_ls_matrix_type full
_refine_ls_number_parameters 406
_refine_ls_number_reflns 13183
_refine_ls_number_restraints 0
_refine_ls_restrained_S_all 1.053
_refine_ls_R_factor_all 0.0364
_refine_ls_R_factor_gt 0.0259
_refine_ls_shift/su_max 0.002
_refine_ls_shift/su_mean 0.000
_refine_ls_structure_factor_coef Fsqd
_refine_ls_weighting_details 'w=1/[\s^2^(Fo^2^)+(0.0155P)^2^+2.1824P] where P=(Fo^2^+2Fc^2^)/3'
_refine_ls_weighting_scheme calc
_refine_ls_wR_factor_gt 0.0489
_refine_ls_wR_factor_ref 0.0529
_reflns_Friedel_coverage 0.000
_reflns_number_gt 11568
_reflns_number_total 13183
_reflns_threshold_expression 'I > 2\s(I)'
_cod_data_source_file d3sc04857h5.cif
_cod_data_source_block 4
_cod_depositor_comments 'Adding full bibliography for 1570163--1570169.cif.'
_cod_database_code 1570166
_shelx_shelxl_version_number 2017/1
_shelx_space_group_comment
; 
The symmetry employed for this shelxl refinement is uniquely defined 
by the following loop, which should always be used as a source of 
symmetry information in preference to the above space-group names. 
They are only intended as comments. 
;
_shelx_estimated_absorpt_t_min 0.545
_shelx_estimated_absorpt_t_max 0.914

loop_
_space_group_symop_operation_xyz
'x, y, z'
'-x, -y, -z'

loop_
_atom_site_label
_atom_site_type_symbol
_atom_site_fract_x
_atom_site_fract_y
_atom_site_fract_z
_atom_site_U_iso_or_equiv
_atom_site_adp_type
_atom_site_occupancy
_atom_site_site_symmetry_order
_atom_site_calc_flag
_atom_site_refinement_flags_posn
_atom_site_refinement_flags_adp
_atom_site_refinement_flags_occupancy
_atom_site_disorder_assembly
_atom_site_disorder_group
U1 U 0.31403(2) 0.27586(2) 0.21266(2) 0.01605(2) Uani 1 1 d . . . . .
Al1 Al 0.29046(7) 0.51555(6) 0.26282(4) 0.02024(13) Uani 1 1 d . . . . .
H1 H 0.172(3) 0.406(2) 0.2587(17) 0.024 Uiso 1 1 d . U . . .
H2 H 0.326(3) 0.454(2) 0.1812(17) 0.024 Uiso 1 1 d . U . . .
H3 H 0.389(3) 0.438(2) 0.3065(17) 0.024 Uiso 1 1 d . U . . .
O1 O 0.27336(17) 0.19902(14) 0.32287(10) 0.0233(3) Uani 1 1 d . . . . .
C21 C 0.2425(2) 0.1586(2) 0.39398(15) 0.0219(4) Uani 1 1 d . . . . .
C12 C 0.0681(3) 0.2751(2) 0.10238(17) 0.0296(5) Uani 1 1 d . . . . .
C4 C 0.5453(2) 0.2366(2) 0.12985(14) 0.0223(4) Uani 1 1 d . . . . .
C15 C 0.1669(2) 0.1142(2) 0.07394(15) 0.0256(5) Uani 1 1 d . . . . .
C1 C 0.5838(2) 0.2358(2) 0.27181(14) 0.0214(4) Uani 1 1 d . . . . .
C3 C 0.5845(2) 0.3527(2) 0.16936(16) 0.0238(5) Uani 1 1 d . . . . .
C14 C 0.0901(3) 0.0990(2) 0.14126(16) 0.0269(5) Uani 1 1 d . . . . .
C11 C 0.1556(3) 0.2249(2) 0.05076(15) 0.0278(5) Uani 1 1 d . . . . .
C13 C 0.0285(2) 0.1983(2) 0.15883(16) 0.0288(5) Uani 1 1 d . . . . .
C2 C 0.6090(2) 0.3519(2) 0.25707(15) 0.0228(4) Uani 1 1 d . . . . .
C22 C 0.1875(3) 0.2283(2) 0.45332(15) 0.0242(5) Uani 1 1 d . . . . .
C35 C 0.2674(3) 0.6871(2) 0.21962(16) 0.0291(5) Uani 1 1 d . . . . .
C26 C 0.2656(3) 0.0480(2) 0.41014(16) 0.0253(5) Uani 1 1 d . . . . .
C5 C 0.5437(2) 0.16380(19) 0.19331(14) 0.0213(4) Uani 1 1 d . . . . .
C33 C 0.3715(3) 0.6769(2) 0.35417(16) 0.0273(5) Uani 1 1 d . . . . .
C32 C 0.2210(3) 0.6513(2) 0.35045(15) 0.0249(5) Uani 1 1 d . . . . .
C34 C 0.4005(3) 0.6985(2) 0.27317(17) 0.0291(5) Uani 1 1 d . . . . .
C6 C 0.6142(3) 0.1975(3) 0.35615(17) 0.0355(6) Uani 1 1 d . . . . .
H6A H 0.550888 0.226467 0.393043 0.053 Uiso 1 1 calc R U . . .
H6B H 0.713761 0.228202 0.380781 0.053 Uiso 1 1 calc R U . . .
H6C H 0.597750 0.112681 0.349732 0.053 Uiso 1 1 calc R U . . .
C24 C 0.1756(3) 0.0772(2) 0.54340(16) 0.0296(5) Uani 1 1 d . . . . .
C31 C 0.1570(3) 0.6581(2) 0.26730(16) 0.0262(5) Uani 1 1 d . . . . .
C25 C 0.2319(3) 0.0107(2) 0.48456(17) 0.0299(5) Uani 1 1 d . . . . .
H25 H 0.248308 -0.063684 0.495439 0.036 Uiso 1 1 calc R U . . .
C27 C 0.1689(3) 0.3487(2) 0.44015(18) 0.0348(6) Uani 1 1 d . . . . .
H27A H 0.260118 0.393021 0.431834 0.052 Uiso 1 1 calc R U . . .
H27B H 0.137006 0.386552 0.489519 0.052 Uiso 1 1 calc R U . . .
H27C H 0.097472 0.345335 0.390480 0.052 Uiso 1 1 calc R U . . .
C16 C 0.2086(4) 0.2754(3) -0.02238(19) 0.0474(8) Uani 1 1 d . . . . .
H16A H 0.273566 0.349164 -0.002089 0.071 Uiso 1 1 calc R U . . .
H16B H 0.127450 0.288623 -0.061094 0.071 Uiso 1 1 calc R U . . .
H16C H 0.259456 0.221550 -0.051687 0.071 Uiso 1 1 calc R U . . .
C23 C 0.1549(3) 0.1860(2) 0.52614(16) 0.0280(5) Uani 1 1 d . . . . .
H23 H 0.117013 0.233464 0.565692 0.034 Uiso 1 1 calc R U . . .
C20 C 0.2180(3) 0.0173(3) 0.02445(19) 0.0392(7) Uani 1 1 d . . . . .
H20A H 0.267488 0.047598 -0.019585 0.059 Uiso 1 1 calc R U . . .
H20B H 0.136013 -0.042609 -0.001283 0.059 Uiso 1 1 calc R U . . .
H20C H 0.283633 -0.016068 0.061963 0.059 Uiso 1 1 calc R U . . .
C10 C 0.5331(3) 0.0342(2) 0.17935(18) 0.0319(6) Uani 1 1 d . . . . .
H10A H 0.436003 -0.003113 0.183380 0.048 Uiso 1 1 calc R U . . .
H10B H 0.600984 0.011460 0.222098 0.048 Uiso 1 1 calc R U . . .
H10C H 0.555544 0.010100 0.123478 0.048 Uiso 1 1 calc R U . . .
C8 C 0.6174(3) 0.4555(2) 0.1238(2) 0.0375(6) Uani 1 1 d . . . . .
H8A H 0.542869 0.450191 0.075326 0.056 Uiso 1 1 calc R U . . .
H8B H 0.709936 0.456042 0.104454 0.056 Uiso 1 1 calc R U . . .
H8C H 0.620817 0.526986 0.161851 0.056 Uiso 1 1 calc R U . . .
C7 C 0.6790(3) 0.4521(2) 0.32374(19) 0.0377(6) Uani 1 1 d . . . . .
H7A H 0.666779 0.525107 0.303095 0.057 Uiso 1 1 calc R U . . .
H7B H 0.780977 0.450093 0.336967 0.057 Uiso 1 1 calc R U . . .
H7C H 0.634617 0.446311 0.374459 0.057 Uiso 1 1 calc R U . . .
C9 C 0.5480(3) 0.1992(3) 0.03858(16) 0.0359(6) Uani 1 1 d . . . . .
H9A H 0.496609 0.119379 0.022312 0.054 Uiso 1 1 calc R U . . .
H9B H 0.647178 0.203326 0.028912 0.054 Uiso 1 1 calc R U . . .
H9C H 0.502098 0.250372 0.004901 0.054 Uiso 1 1 calc R U . . .
C28 C 0.1353(3) 0.0332(3) 0.62211(18) 0.0395(7) Uani 1 1 d . . . . .
H28A H 0.060779 -0.036037 0.606899 0.059 Uiso 1 1 calc R U . . .
H28B H 0.099623 0.093272 0.655964 0.059 Uiso 1 1 calc R U . . .
H28C H 0.219410 0.013637 0.654608 0.059 Uiso 1 1 calc R U . . .
C17 C 0.0088(4) 0.3835(3) 0.0901(2) 0.0502(9) Uani 1 1 d . . . . .
H17A H -0.017279 0.416260 0.143074 0.075 Uiso 1 1 calc R U . . .
H17B H -0.076052 0.364617 0.046894 0.075 Uiso 1 1 calc R U . . .
H17C H 0.081056 0.440101 0.072471 0.075 Uiso 1 1 calc R U . . .
C38 C 0.4804(3) 0.6824(3) 0.43014(19) 0.0406(7) Uani 1 1 d . . . . .
H38A H 0.441369 0.630800 0.467785 0.061 Uiso 1 1 calc R U . . .
H38B H 0.504844 0.761961 0.459448 0.061 Uiso 1 1 calc R U . . .
H38C H 0.566279 0.657979 0.412931 0.061 Uiso 1 1 calc R U . . .
C19 C 0.0600(4) -0.0110(3) 0.1794(2) 0.0470(8) Uani 1 1 d . . . . .
H19A H 0.137185 -0.054992 0.173485 0.070 Uiso 1 1 calc R U . . .
H19B H -0.030596 -0.057739 0.150344 0.070 Uiso 1 1 calc R U . . .
H19C H 0.053782 0.008213 0.239009 0.070 Uiso 1 1 calc R U . . .
C37 C 0.1425(3) 0.6310(2) 0.42261(18) 0.0356(6) Uani 1 1 d . . . . .
H37A H 0.054231 0.574849 0.402744 0.053 Uiso 1 1 calc R U . . .
H37B H 0.119192 0.704214 0.447086 0.053 Uiso 1 1 calc R U . . .
H37C H 0.202607 0.600812 0.465275 0.053 Uiso 1 1 calc R U . . .
C36 C -0.0009(3) 0.6434(3) 0.2391(2) 0.0422(7) Uani 1 1 d . . . . .
H36A H -0.036316 0.710899 0.263695 0.063 Uiso 1 1 calc R U . . .
H36B H -0.049200 0.573380 0.257433 0.063 Uiso 1 1 calc R U . . .
H36C H -0.020096 0.636293 0.177715 0.063 Uiso 1 1 calc R U . . .
C29 C 0.3237(3) -0.0312(2) 0.34938(19) 0.0374(6) Uani 1 1 d . . . . .
H29A H 0.339235 0.006001 0.299709 0.056 Uiso 1 1 calc R U . . .
H29B H 0.255255 -0.103895 0.332508 0.056 Uiso 1 1 calc R U . . .
H29C H 0.414370 -0.047442 0.376296 0.056 Uiso 1 1 calc R U . . .
C40 C 0.2506(4) 0.7029(3) 0.12871(19) 0.0453(8) Uani 1 1 d . . . . .
H40A H 0.287702 0.641936 0.096663 0.068 Uiso 1 1 calc R U . . .
H40B H 0.303830 0.778786 0.122814 0.068 Uiso 1 1 calc R U . . .
H40C H 0.149320 0.698403 0.107263 0.068 Uiso 1 1 calc R U . . .
C39 C 0.5451(3) 0.7369(2) 0.2501(2) 0.0471(8) Uani 1 1 d . . . . .
H39A H 0.616381 0.704294 0.284352 0.071 Uiso 1 1 calc R U . . .
H39B H 0.569317 0.821631 0.260451 0.071 Uiso 1 1 calc R U . . .
H39C H 0.544241 0.709877 0.190602 0.071 Uiso 1 1 calc R U . . .
C18 C -0.0736(3) 0.2108(3) 0.2209(2) 0.0507(9) Uani 1 1 d . . . . .
H18A H -0.038025 0.182884 0.272768 0.076 Uiso 1 1 calc R U . . .
H18B H -0.167694 0.165242 0.196978 0.076 Uiso 1 1 calc R U . . .
H18C H -0.081366 0.292539 0.233383 0.076 Uiso 1 1 calc R U . . .

loop_
_atom_site_aniso_label
_atom_site_aniso_U_11
_atom_site_aniso_U_22
_atom_site_aniso_U_33
_atom_site_aniso_U_23
_atom_site_aniso_U_13
_atom_site_aniso_U_12
U1 0.01464(3) 0.01639(4) 0.01734(4) 0.00176(3) 0.00361(2) 0.00301(2)
Al1 0.0221(3) 0.0174(3) 0.0215(3) 0.0017(3) 0.0044(3) 0.0042(2)
O1 0.0248(8) 0.0225(8) 0.0242(8) 0.0056(6) 0.0074(6) 0.0044(6)
C21 0.0195(10) 0.0227(10) 0.0233(11) 0.0055(9) 0.0044(8) 0.0011(8)
C12 0.0256(11) 0.0270(12) 0.0322(13) -0.0030(10) -0.0084(10) 0.0085(9)
C4 0.0196(10) 0.0266(11) 0.0220(11) 0.0018(9) 0.0081(8) 0.0055(8)
C15 0.0219(10) 0.0262(11) 0.0254(12) -0.0050(9) -0.0025(9) 0.0054(9)
C1 0.0166(9) 0.0284(11) 0.0202(10) 0.0027(9) 0.0042(8) 0.0064(8)
C3 0.0184(10) 0.0240(11) 0.0310(12) 0.0063(9) 0.0092(9) 0.0038(8)
C14 0.0224(11) 0.0234(11) 0.0302(13) -0.0012(9) 0.0002(9) -0.0029(9)
C11 0.0279(12) 0.0298(12) 0.0215(11) 0.0006(9) -0.0038(9) 0.0014(9)
C13 0.0151(10) 0.0343(13) 0.0318(13) -0.0069(10) -0.0003(9) 0.0005(9)
C2 0.0152(9) 0.0254(11) 0.0264(11) -0.0022(9) 0.0046(8) 0.0027(8)
C22 0.0251(11) 0.0259(11) 0.0232(11) 0.0054(9) 0.0058(9) 0.0059(9)
C35 0.0431(14) 0.0184(10) 0.0287(13) 0.0055(9) 0.0092(11) 0.0094(10)
C26 0.0259(11) 0.0228(11) 0.0275(12) 0.0065(9) 0.0043(9) 0.0030(9)
C5 0.0200(10) 0.0219(10) 0.0231(11) 0.0010(8) 0.0057(8) 0.0065(8)
C33 0.0300(12) 0.0182(10) 0.0314(13) -0.0038(9) 0.0026(10) 0.0047(9)
C32 0.0299(12) 0.0195(10) 0.0268(12) 0.0009(9) 0.0072(9) 0.0083(9)
C34 0.0335(13) 0.0156(10) 0.0387(14) -0.0005(9) 0.0128(11) 0.0030(9)
C6 0.0305(13) 0.0500(17) 0.0270(13) 0.0100(12) -0.0010(10) 0.0117(12)
C24 0.0254(11) 0.0369(14) 0.0274(12) 0.0135(11) 0.0042(9) 0.0014(10)
C31 0.0293(12) 0.0205(11) 0.0297(12) 0.0026(9) 0.0031(10) 0.0090(9)
C25 0.0312(12) 0.0259(12) 0.0350(14) 0.0137(10) 0.0059(10) 0.0041(10)
C27 0.0490(16) 0.0309(13) 0.0319(14) 0.0087(11) 0.0172(12) 0.0171(12)
C16 0.0518(19) 0.060(2) 0.0283(15) 0.0150(14) -0.0024(13) 0.0033(16)
C23 0.0267(12) 0.0333(13) 0.0263(12) 0.0063(10) 0.0087(9) 0.0074(10)
C20 0.0366(14) 0.0376(15) 0.0386(15) -0.0132(12) -0.0007(12) 0.0110(12)
C10 0.0348(13) 0.0237(12) 0.0393(15) 0.0012(10) 0.0085(11) 0.0110(10)
C8 0.0337(14) 0.0340(14) 0.0521(18) 0.0189(13) 0.0207(13) 0.0069(11)
C7 0.0234(12) 0.0364(14) 0.0462(17) -0.0107(12) 0.0013(11) -0.0005(10)
C9 0.0384(14) 0.0504(17) 0.0217(12) 0.0021(11) 0.0133(11) 0.0115(12)
C28 0.0385(15) 0.0512(18) 0.0328(15) 0.0210(13) 0.0094(12) 0.0053(13)
C17 0.0484(18) 0.0376(16) 0.058(2) -0.0045(14) -0.0236(15) 0.0232(14)
C38 0.0374(15) 0.0408(16) 0.0377(16) -0.0096(12) -0.0058(12) 0.0095(12)
C19 0.0474(18) 0.0337(15) 0.0511(19) 0.0095(14) -0.0012(14) -0.0139(13)
C37 0.0435(15) 0.0327(14) 0.0353(15) 0.0024(11) 0.0167(12) 0.0139(12)
C36 0.0345(15) 0.0453(17) 0.0467(18) -0.0002(14) -0.0018(13) 0.0179(13)
C29 0.0494(17) 0.0238(12) 0.0437(16) 0.0067(11) 0.0158(13) 0.0126(11)
C40 0.075(2) 0.0346(15) 0.0332(15) 0.0142(12) 0.0148(15) 0.0181(15)
C39 0.0423(16) 0.0259(13) 0.077(2) 0.0079(14) 0.0271(16) 0.0017(12)
C18 0.0212(13) 0.067(2) 0.058(2) -0.0129(17) 0.0150(13) -0.0012(13)

loop_
_atom_type_symbol
_atom_type_description
_atom_type_scat_dispersion_real
_atom_type_scat_dispersion_imag
_atom_type_scat_source
C C 0.0033 0.0016 'International Tables Vol C Tables 4.2.6.8 and 6.1.1.4'
H H 0.0000 0.0000 'International Tables Vol C Tables 4.2.6.8 and 6.1.1.4'
O O 0.0106 0.0060 'International Tables Vol C Tables 4.2.6.8 and 6.1.1.4'
Al Al 0.0645 0.0514 'International Tables Vol C Tables 4.2.6.8 and 6.1.1.4'
U U -9.6767 9.6646 'International Tables Vol C Tables 4.2.6.8 and 6.1.1.4'

loop_
_geom_angle_atom_site_label_1
_geom_angle_atom_site_label_2
_geom_angle_atom_site_label_3
_geom_angle
_geom_angle_site_symmetry_1
_geom_angle_site_symmetry_3
_geom_angle_publ_flag
O1 U1 C13 84.31(7) . . ?
O1 U1 C12 113.15(7) . . ?
C13 U1 C12 29.64(8) . . ?
O1 U1 C14 80.49(7) . . ?
C13 U1 C14 29.75(7) . . ?
C12 U1 C14 48.60(8) . . ?
O1 U1 C1 79.14(6) . . ?
C13 U1 C1 150.85(8) . . ?
C12 U1 C1 159.58(7) . . ?
C14 U1 C1 122.68(7) . . ?
O1 U1 C5 92.61(6) . . ?
C13 U1 C5 129.55(7) . . ?
C12 U1 C5 130.42(7) . . ?
C14 U1 C5 100.01(7) . . ?
C1 U1 C5 29.52(6) . . ?
O1 U1 C2 98.65(7) . . ?
C13 U1 C2 176.33(7) . . ?
C12 U1 C2 147.85(8) . . ?
C14 U1 C2 148.44(7) . . ?
C1 U1 C2 29.25(7) . . ?
C5 U1 C2 48.42(7) . . ?
O1 U1 C11 128.42(7) . . ?
C13 U1 C11 48.76(8) . . ?
C12 U1 C11 29.32(8) . . ?
C14 U1 C11 48.42(8) . . ?
C1 U1 C11 130.30(7) . . ?
C5 U1 C11 101.65(7) . . ?
C2 U1 C11 127.66(7) . . ?
O1 U1 C4 121.81(6) . . ?
C13 U1 C4 128.45(7) . . ?
C12 U1 C4 112.68(8) . . ?
C14 U1 C4 105.63(7) . . ?
C1 U1 C4 48.26(7) . . ?
C5 U1 C4 29.33(7) . . ?
C2 U1 C4 48.06(7) . . ?
C11 U1 C4 84.24(7) . . ?
O1 U1 C3 126.14(7) . . ?
C13 U1 C3 147.36(8) . . ?
C12 U1 C3 120.46(8) . . ?
C14 U1 C3 133.15(7) . . ?
C1 U1 C3 48.19(7) . . ?
C5 U1 C3 48.31(7) . . ?
C2 U1 C3 29.14(7) . . ?
C11 U1 C3 98.66(7) . . ?
C4 U1 C3 29.08(7) . . ?
O1 U1 C15 106.09(7) . . ?
C13 U1 C15 48.53(7) . . ?
C12 U1 C15 48.18(7) . . ?
C14 U1 C15 29.14(7) . . ?
C1 U1 C15 113.99(7) . . ?
C5 U1 C15 85.11(7) . . ?
C2 U1 C15 128.16(7) . . ?
C11 U1 C15 29.21(7) . . ?
C4 U1 C15 80.36(7) . . ?
C3 U1 C15 105.26(7) . . ?
O1 U1 H1 84.5(7) . . ?
C13 U1 H1 67.0(6) . . ?
C12 U1 H1 65.5(6) . . ?
C14 U1 H1 96.1(7) . . ?
C1 U1 H1 133.9(7) . . ?
C5 U1 H1 162.9(7) . . ?
C2 U1 H1 115.3(7) . . ?
C11 U1 H1 93.2(6) . . ?
C4 U1 H1 147.9(7) . . ?
C3 U1 H1 121.5(7) . . ?
C15 U1 H1 111.9(6) . . ?
O1 U1 H2 133.4(7) . . ?
C13 U1 H2 98.1(7) . . ?
C12 U1 H2 73.5(7) . . ?
C14 U1 H2 122.0(7) . . ?
C1 U1 H2 110.7(7) . . ?
C5 U1 H2 118.7(7) . . ?
C2 U1 H2 81.5(7) . . ?
C11 U1 H2 80.9(7) . . ?
C4 U1 H2 92.9(7) . . ?
C3 U1 H2 70.5(7) . . ?
C15 U1 H2 110.0(7) . . ?
H1 U1 H2 55.3(9) . . ?
O1 U1 H3 82.9(7) . . ?
C13 U1 H3 120.4(7) . . ?
C12 U1 H3 115.5(7) . . ?
C14 U1 H3 147.1(7) . . ?
C1 U1 H3 81.2(7) . . ?
C5 U1 H3 109.0(7) . . ?
C2 U1 H3 62.3(7) . . ?
C11 U1 H3 134.9(7) . . ?
C4 U1 H3 107.3(7) . . ?
C3 U1 H3 79.2(7) . . ?
C15 U1 H3 163.2(7) . . ?
H1 U1 H3 54.0(9) . . ?
H2 U1 H3 55.7(9) . . ?
C34 Al1 C33 37.21(10) . . ?
C34 Al1 C35 37.09(10) . . ?
C33 Al1 C35 61.74(10) . . ?
C34 Al1 C32 61.67(9) . . ?
C33 Al1 C32 36.85(9) . . ?
C35 Al1 C32 61.24(9) . . ?
C34 Al1 C31 61.36(9) . . ?
C33 Al1 C31 61.34(9) . . ?
C35 Al1 C31 36.37(9) . . ?
C32 Al1 C31 36.61(9) . . ?
C34 Al1 H1 162.1(10) . . ?
C33 Al1 H1 134.9(10) . . ?
C35 Al1 H1 128.5(10) . . ?
C32 Al1 H1 103.5(10) . . ?
C31 Al1 H1 100.8(10) . . ?
C34 Al1 H2 105.2(10) . . ?
C33 Al1 H2 139.2(10) . . ?
C35 Al1 H2 98.3(10) . . ?
C32 Al1 H2 159.1(10) . . ?
C31 Al1 H2 123.8(10) . . ?
H1 Al1 H2 85.8(14) . . ?
C34 Al1 H3 112.1(10) . . ?
C33 Al1 H3 96.5(10) . . ?
C35 Al1 H3 148.7(10) . . ?
C32 Al1 H3 115.6(10) . . ?
C31 Al1 H3 152.2(10) . . ?
H1 Al1 H3 82.7(13) . . ?
H2 Al1 H3 83.8(14) . . ?
C21 O1 U1 175.09(15) . . ?
O1 C21 C22 119.5(2) . . ?
O1 C21 C26 121.2(2) . . ?
C22 C21 C26 119.3(2) . . ?
C13 C12 C11 108.6(2) . . ?
C13 C12 C17 125.5(3) . . ?
C11 C12 C17 125.3(3) . . ?
C13 C12 U1 74.04(13) . . ?
C11 C12 U1 76.78(14) . . ?
C17 C12 U1 122.65(17) . . ?
C3 C4 C5 108.1(2) . . ?
C3 C4 C9 123.8(2) . . ?
C5 C4 C9 125.9(2) . . ?
C3 C4 U1 75.53(13) . . ?
C5 C4 U1 74.04(12) . . ?
C9 C4 U1 129.76(16) . . ?
C14 C15 C11 107.8(2) . . ?
C14 C15 C20 123.6(2) . . ?
C11 C15 C20 127.0(2) . . ?
C14 C15 U1 73.08(13) . . ?
C11 C15 U1 74.46(13) . . ?
C20 C15 U1 129.47(16) . . ?
C2 C1 C5 108.3(2) . . ?
C2 C1 C6 124.4(2) . . ?
C5 C1 C6 126.8(2) . . ?
C2 C1 U1 76.35(13) . . ?
C5 C1 U1 75.51(12) . . ?
C6 C1 U1 120.63(15) . . ?
C2 C3 C4 108.0(2) . . ?
C2 C3 C8 126.8(2) . . ?
C4 C3 C8 124.5(2) . . ?
C2 C3 U1 74.76(13) . . ?
C4 C3 U1 75.39(13) . . ?
C8 C3 U1 123.65(16) . . ?
C15 C14 C13 108.4(2) . . ?
C15 C14 C19 125.8(2) . . ?
C13 C14 C19 125.2(3) . . ?
C15 C14 U1 77.78(13) . . ?
C13 C14 U1 73.96(13) . . ?
C19 C14 U1 121.53(17) . . ?
C12 C11 C15 107.6(2) . . ?
C12 C11 C16 124.5(3) . . ?
C15 C11 C16 127.4(3) . . ?
C12 C11 U1 73.90(14) . . ?
C15 C11 U1 76.34(13) . . ?
C16 C11 U1 121.81(18) . . ?
C12 C13 C14 107.6(2) . . ?
C12 C13 C18 127.4(3) . . ?
C14 C13 C18 124.7(3) . . ?
C12 C13 U1 76.31(13) . . ?
C14 C13 U1 76.29(13) . . ?
C18 C13 U1 118.50(17) . . ?
C1 C2 C3 108.1(2) . . ?
C1 C2 C7 123.7(2) . . ?
C3 C2 C7 127.1(2) . . ?
C1 C2 U1 74.40(12) . . ?
C3 C2 U1 76.10(13) . . ?
C7 C2 U1 125.09(15) . . ?
C23 C22 C21 119.2(2) . . ?
C23 C22 C27 120.1(2) . . ?
C21 C22 C27 120.6(2) . . ?
C31 C35 C34 108.0(2) . . ?
C31 C35 C40 127.0(3) . . ?
C34 C35 C40 125.0(3) . . ?
C31 C35 Al1 72.57(14) . . ?
C34 C35 Al1 70.29(14) . . ?
C40 C35 Al1 122.52(18) . . ?
C25 C26 C21 118.8(2) . . ?
C25 C26 C29 119.1(2) . . ?
C21 C26 C29 122.2(2) . . ?
C1 C5 C4 107.6(2) . . ?
C1 C5 C10 125.6(2) . . ?
C4 C5 C10 125.6(2) . . ?
C1 C5 U1 74.97(12) . . ?
C4 C5 U1 76.64(12) . . ?
C10 C5 U1 124.38(16) . . ?
C32 C33 C34 107.9(2) . . ?
C32 C33 C38 126.1(3) . . ?
C34 C33 C38 126.0(2) . . ?
C32 C33 Al1 72.50(13) . . ?
C34 C33 Al1 71.06(14) . . ?
C38 C33 Al1 122.94(18) . . ?
C33 C32 C31 108.0(2) . . ?
C33 C32 C37 126.2(2) . . ?
C31 C32 C37 125.6(2) . . ?
C33 C32 Al1 70.65(13) . . ?
C31 C32 Al1 72.36(13) . . ?
C37 C32 Al1 126.64(17) . . ?
C33 C34 C35 108.0(2) . . ?
C33 C34 C39 125.9(3) . . ?
C35 C34 C39 125.9(3) . . ?
C33 C34 Al1 71.73(14) . . ?
C35 C34 Al1 72.63(14) . . ?
C39 C34 Al1 125.41(18) . . ?
C1 C6 H6A 109.5 . . ?
C1 C6 H6B 109.5 . . ?
H6A C6 H6B 109.5 . . ?
C1 C6 H6C 109.5 . . ?
H6A C6 H6C 109.5 . . ?
H6B C6 H6C 109.5 . . ?
C25 C24 C23 117.1(2) . . ?
C25 C24 C28 121.9(2) . . ?
C23 C24 C28 121.0(3) . . ?
C35 C31 C32 108.2(2) . . ?
C35 C31 C36 127.3(2) . . ?
C32 C31 C36 124.4(2) . . ?
C35 C31 Al1 71.06(14) . . ?
C32 C31 Al1 71.03(13) . . ?
C36 C31 Al1 126.29(18) . . ?
C24 C25 C26 122.9(2) . . ?
C24 C25 H25 118.5 . . ?
C26 C25 H25 118.5 . . ?
C22 C27 H27A 109.5 . . ?
C22 C27 H27B 109.5 . . ?
H27A C27 H27B 109.5 . . ?
C22 C27 H27C 109.5 . . ?
H27A C27 H27C 109.5 . . ?
H27B C27 H27C 109.5 . . ?
C11 C16 H16A 109.5 . . ?
C11 C16 H16B 109.5 . . ?
H16A C16 H16B 109.5 . . ?
C11 C16 H16C 109.5 . . ?
H16A C16 H16C 109.5 . . ?
H16B C16 H16C 109.5 . . ?
C24 C23 C22 122.6(2) . . ?
C24 C23 H23 118.7 . . ?
C22 C23 H23 118.7 . . ?
C15 C20 H20A 109.5 . . ?
C15 C20 H20B 109.5 . . ?
H20A C20 H20B 109.5 . . ?
C15 C20 H20C 109.5 . . ?
H20A C20 H20C 109.5 . . ?
H20B C20 H20C 109.5 . . ?
C5 C10 H10A 109.5 . . ?
C5 C10 H10B 109.5 . . ?
H10A C10 H10B 109.5 . . ?
C5 C10 H10C 109.5 . . ?
H10A C10 H10C 109.5 . . ?
H10B C10 H10C 109.5 . . ?
C3 C8 H8A 109.5 . . ?
C3 C8 H8B 109.5 . . ?
H8A C8 H8B 109.5 . . ?
C3 C8 H8C 109.5 . . ?
H8A C8 H8C 109.5 . . ?
H8B C8 H8C 109.5 . . ?
C2 C7 H7A 109.5 . . ?
C2 C7 H7B 109.5 . . ?
H7A C7 H7B 109.5 . . ?
C2 C7 H7C 109.5 . . ?
H7A C7 H7C 109.5 . . ?
H7B C7 H7C 109.5 . . ?
C4 C9 H9A 109.5 . . ?
C4 C9 H9B 109.5 . . ?
H9A C9 H9B 109.5 . . ?
C4 C9 H9C 109.5 . . ?
H9A C9 H9C 109.5 . . ?
H9B C9 H9C 109.5 . . ?
C24 C28 H28A 109.5 . . ?
C24 C28 H28B 109.5 . . ?
H28A C28 H28B 109.5 . . ?
C24 C28 H28C 109.5 . . ?
H28A C28 H28C 109.5 . . ?
H28B C28 H28C 109.5 . . ?
C12 C17 H17A 109.5 . . ?
C12 C17 H17B 109.5 . . ?
H17A C17 H17B 109.5 . . ?
C12 C17 H17C 109.5 . . ?
H17A C17 H17C 109.5 . . ?
H17B C17 H17C 109.5 . . ?
C33 C38 H38A 109.5 . . ?
C33 C38 H38B 109.5 . . ?
H38A C38 H38B 109.5 . . ?
C33 C38 H38C 109.5 . . ?
H38A C38 H38C 109.5 . . ?
H38B C38 H38C 109.5 . . ?
C14 C19 H19A 109.5 . . ?
C14 C19 H19B 109.5 . . ?
H19A C19 H19B 109.5 . . ?
C14 C19 H19C 109.5 . . ?
H19A C19 H19C 109.5 . . ?
H19B C19 H19C 109.5 . . ?
C32 C37 H37A 109.5 . . ?
C32 C37 H37B 109.5 . . ?
H37A C37 H37B 109.5 . . ?
C32 C37 H37C 109.5 . . ?
H37A C37 H37C 109.5 . . ?
H37B C37 H37C 109.5 . . ?
C31 C36 H36A 109.5 . . ?
C31 C36 H36B 109.5 . . ?
H36A C36 H36B 109.5 . . ?
C31 C36 H36C 109.5 . . ?
H36A C36 H36C 109.5 . . ?
H36B C36 H36C 109.5 . . ?
C26 C29 H29A 109.5 . . ?
C26 C29 H29B 109.5 . . ?
H29A C29 H29B 109.5 . . ?
C26 C29 H29C 109.5 . . ?
H29A C29 H29C 109.5 . . ?
H29B C29 H29C 109.5 . . ?
C35 C40 H40A 109.5 . . ?
C35 C40 H40B 109.5 . . ?
H40A C40 H40B 109.5 . . ?
C35 C40 H40C 109.5 . . ?
H40A C40 H40C 109.5 . . ?
H40B C40 H40C 109.5 . . ?
C34 C39 H39A 109.5 . . ?
C34 C39 H39B 109.5 . . ?
H39A C39 H39B 109.5 . . ?
C34 C39 H39C 109.5 . . ?
H39A C39 H39C 109.5 . . ?
H39B C39 H39C 109.5 . . ?
C13 C18 H18A 109.5 . . ?
C13 C18 H18B 109.5 . . ?
H18A C18 H18B 109.5 . . ?
C13 C18 H18C 109.5 . . ?
H18A C18 H18C 109.5 . . ?
H18B C18 H18C 109.5 . . ?

loop_
_geom_bond_atom_site_label_1
_geom_bond_atom_site_label_2
_geom_bond_distance
_geom_bond_site_symmetry_2
_geom_bond_publ_flag
U1 O1 2.1519(16) . ?
U1 C13 2.739(2) . ?
U1 C12 2.768(2) . ?
U1 C14 2.769(2) . ?
U1 C1 2.776(2) . ?
U1 C5 2.783(2) . ?
U1 C2 2.801(2) . ?
U1 C11 2.804(2) . ?
U1 C4 2.816(2) . ?
U1 C3 2.818(2) . ?
U1 C15 2.828(2) . ?
U1 H1 2.33(3) . ?
U1 H2 2.22(3) . ?
U1 H3 2.25(3) . ?
Al1 C34 2.226(2) . ?
Al1 C33 2.234(2) . ?
Al1 C35 2.256(2) . ?
Al1 C32 2.259(2) . ?
Al1 C31 2.276(2) . ?
Al1 H1 1.57(3) . ?
Al1 H2 1.54(3) . ?
Al1 H3 1.59(3) . ?
O1 C21 1.351(3) . ?
C21 C22 1.405(3) . ?
C21 C26 1.409(3) . ?
C12 C13 1.409(4) . ?
C12 C11 1.410(4) . ?
C12 C17 1.508(4) . ?
C4 C3 1.414(3) . ?
C4 C5 1.418(3) . ?
C4 C9 1.500(3) . ?
C15 C14 1.409(4) . ?
C15 C11 1.420(4) . ?
C15 C20 1.505(3) . ?
C1 C2 1.409(3) . ?
C1 C5 1.416(3) . ?
C1 C6 1.499(3) . ?
C3 C2 1.414(3) . ?
C3 C8 1.508(3) . ?
C14 C13 1.414(4) . ?
C14 C19 1.508(4) . ?
C11 C16 1.502(4) . ?
C13 C18 1.507(4) . ?
C2 C7 1.509(3) . ?
C22 C23 1.390(3) . ?
C22 C27 1.499(3) . ?
C35 C31 1.415(4) . ?
C35 C34 1.426(4) . ?
C35 C40 1.500(4) . ?
C26 C25 1.393(4) . ?
C26 C29 1.502(4) . ?
C5 C10 1.506(3) . ?
C33 C32 1.420(3) . ?
C33 C34 1.423(4) . ?
C33 C38 1.496(4) . ?
C32 C31 1.424(3) . ?
C32 C37 1.496(4) . ?
C34 C39 1.501(4) . ?
C6 H6A 0.9800 . ?
C6 H6B 0.9800 . ?
C6 H6C 0.9800 . ?
C24 C25 1.385(4) . ?
C24 C23 1.387(4) . ?
C24 C28 1.509(4) . ?
C31 C36 1.501(4) . ?
C25 H25 0.9500 . ?
C27 H27A 0.9800 . ?
C27 H27B 0.9800 . ?
C27 H27C 0.9800 . ?
C16 H16A 0.9800 . ?
C16 H16B 0.9800 . ?
C16 H16C 0.9800 . ?
C23 H23 0.9500 . ?
C20 H20A 0.9800 . ?
C20 H20B 0.9800 . ?
C20 H20C 0.9800 . ?
C10 H10A 0.9800 . ?
C10 H10B 0.9800 . ?
C10 H10C 0.9800 . ?
C8 H8A 0.9800 . ?
C8 H8B 0.9800 . ?
C8 H8C 0.9800 . ?
C7 H7A 0.9800 . ?
C7 H7B 0.9800 . ?
C7 H7C 0.9800 . ?
C9 H9A 0.9800 . ?
C9 H9B 0.9800 . ?
C9 H9C 0.9800 . ?
C28 H28A 0.9800 . ?
C28 H28B 0.9800 . ?
C28 H28C 0.9800 . ?
C17 H17A 0.9800 . ?
C17 H17B 0.9800 . ?
C17 H17C 0.9800 . ?
C38 H38A 0.9800 . ?
C38 H38B 0.9800 . ?
C38 H38C 0.9800 . ?
C19 H19A 0.9800 . ?
C19 H19B 0.9800 . ?
C19 H19C 0.9800 . ?
C37 H37A 0.9800 . ?
C37 H37B 0.9800 . ?
C37 H37C 0.9800 . ?
C36 H36A 0.9800 . ?
C36 H36B 0.9800 . ?
C36 H36C 0.9800 . ?
C29 H29A 0.9800 . ?
C29 H29B 0.9800 . ?
C29 H29C 0.9800 . ?
C40 H40A 0.9800 . ?
C40 H40B 0.9800 . ?
C40 H40C 0.9800 . ?
C39 H39A 0.9800 . ?
C39 H39B 0.9800 . ?
C39 H39C 0.9800 . ?
C18 H18A 0.9800 . ?
C18 H18B 0.9800 . ?
C18 H18C 0.9800 . ?
